data_1535470
loop_
_publ_author_name
'Hoehn, P.'
'Kniep, R.'

_publ_section_title
;
 Sr5 (Nb N4) N - A nitridoniobate(V) nitride containing isolated (Nb
 N4)(7-) tetrahedra and octahedral chains (1 infty) (Sr4 Sr2/2 N)(7+)
;
_journal_name_full 'Zeitschrift fuer Anorganische und Allgemeine Chemie'
_journal_page_first 463
_journal_page_last 467
_journal_volume 628
_journal_year 2002
_chemical_formula_sum 'N5 Nb Sr5'
_chemical_name_systematic 'Sr5 (Nb N4) N'
_space_group_IT_number 57
_symmetry_space_group_name_Hall '-P 2c 2b'
_symmetry_space_group_name_H-M 'P b c m'
_cell_angle_alpha 90
_cell_angle_beta 90
_cell_angle_gamma 90
_cell_formula_units_Z 4
_cell_length_a 6.466
_cell_length_b 17.925
_cell_length_c 7.298
_cell_volume 845.860
_citation_journal_id_ASTM ZAACAB
_cod_data_source_file Hoehn_ZAACAB_2002_353.cif
_cod_data_source_block N5Nb1Sr5
_cod_original_cell_volume 845.8604
_cod_original_formula_sum 'N5 Nb1 Sr5'
_cod_database_code 1535470

loop_
_symmetry_equiv_pos_as_xyz
x,y,z
-x,-y,z+1/2
x,-y+1/2,-z
-x,y+1/2,-z+1/2
-x,-y,-z
x,y,-z-1/2
-x,y-1/2,z
x,-y-1/2,z-1/2

loop_
_atom_site_label
_atom_site_type_symbol
_atom_site_fract_x
_atom_site_fract_y
_atom_site_fract_z
_atom_site_occupancy
_atom_site_U_iso_or_equiv
Sr1 Sr+2 0.21191 0.92535 0.00719 1 0.0
Sr3 Sr+2 0.00873 0.76434 0.25 1 0.0
Nb1 Nb+5 0.21796 0.09308 0.25 1 0.0
N2 N-3 0.4988 0.0505 0.25 1 0.0
N4 N-3 0.3619 0.82427 0.25 1 0.0
N3 N-3 0.0215 0.01088 0.25 1 0.0
N1 N-3 0.1448 0.15425 0.0314 1 0.0
Sr4 Sr+2 0.45668 0.25 0 1 0.0
Sr2 Sr+2 0.31183 0.41899 0.25 1 0.0
